data_4500727
loop_
_publ_author_name
'Chandrasekhar, V.'
'Thilagar, P.'
'Steiner, A.'

_publ_contact_author 'Vadapalli Chandrasekhar'
_publ_section_title
;
 Guest-Assisted Self-assembly of Organostannoxane Nanotubules on a Mica
 Surface
;
_journal_issue 5
_journal_name_full 'Crystal Growth &amp; Design'
_journal_page_first 1446
_journal_paper_doi 10.1021/cg2001927
_journal_volume 11
_journal_year 2011
_chemical_formula_sum 'C145 H139 Cl3 F6 O33 Sn6'
_chemical_formula_weight 3342.05
_chemical_name_systematic
; 
 ? 
;
_space_group_IT_number 190
_symmetry_cell_setting hexagonal
_symmetry_space_group_name_Hall 'P -6c -2c'
_symmetry_space_group_name_H-M 'P -6 2 c'
_atom_sites_solution_hydrogens geom
_atom_sites_solution_primary direct
_atom_sites_solution_secondary difmap
_audit_creation_method SHELXL-97
_cell_angle_alpha 90.00
_cell_angle_beta 90.00
_cell_angle_gamma 120.00
_cell_formula_units_Z 2
_cell_length_a 15.7406(6)
_cell_length_b 15.7406(6)
_cell_length_c 36.836(3)
_cell_measurement_reflns_used 6747
_cell_measurement_temperature 293(2)
_cell_measurement_theta_max 27.46
_cell_measurement_theta_min 2.23
_cell_volume 7904.0(8)
_computing_cell_refinement 'Bruker SMART V5.628'
_computing_data_collection 'Bruker SMART V5.628'
_computing_data_reduction 'Bruker SAINT+ V6.45'
_computing_structure_refinement 'SHELXL-97 (Sheldrick, 1997)'
_computing_structure_solution 'SHELXS-97 (Sheldrick, 1990)'
_diffrn_ambient_temperature 100(2)
_diffrn_measured_fraction_theta_full 0.927
_diffrn_measured_fraction_theta_max 0.927
_diffrn_measurement_device_type 'CCD area detector'
_diffrn_measurement_method 'phi and omega scans'
_diffrn_radiation_monochromator graphite
_diffrn_radiation_source 'fine-focus sealed tube'
_diffrn_radiation_type MoK\a
_diffrn_radiation_wavelength 0.71073
_diffrn_reflns_av_R_equivalents 0.0589
_diffrn_reflns_av_sigmaI/netI 0.0556
_diffrn_reflns_limit_h_max 18
_diffrn_reflns_limit_h_min -18
_diffrn_reflns_limit_k_max 18
_diffrn_reflns_limit_k_min -14
_diffrn_reflns_limit_l_max 34
_diffrn_reflns_limit_l_min -43
_diffrn_reflns_number 27655
_diffrn_reflns_theta_full 25.02
_diffrn_reflns_theta_max 25.02
_diffrn_reflns_theta_min 2.59
_exptl_absorpt_coefficient_mu 1.058
_exptl_absorpt_correction_T_max 0.9063
_exptl_absorpt_correction_T_min 0.8245
_exptl_crystal_colour 'light yellow'
_exptl_crystal_density_diffrn 1.404
_exptl_crystal_density_method 'not measured'
_exptl_crystal_description prism
_exptl_crystal_F_000 3356
_exptl_crystal_size_max 0.20
_exptl_crystal_size_mid 0.10
_exptl_crystal_size_min 0.10
_refine_diff_density_max 1.188
_refine_diff_density_min -0.657
_refine_diff_density_rms 0.118
_refine_ls_abs_structure_details 'Flack H D (1983), Acta Cryst. A39, 876-881'
_refine_ls_abs_structure_Flack 0.11(8)
_refine_ls_extinction_method none
_refine_ls_goodness_of_fit_ref 0.981
_refine_ls_hydrogen_treatment mixed
_refine_ls_matrix_type full
_refine_ls_number_parameters 246
_refine_ls_number_reflns 4376
_refine_ls_number_restraints 254
_refine_ls_restrained_S_all 0.975
_refine_ls_R_factor_all 0.0761
_refine_ls_R_factor_gt 0.0691
_refine_ls_shift/su_max 0.000
_refine_ls_shift/su_mean 0.000
_refine_ls_structure_factor_coef Fsqd
_refine_ls_weighting_details 'calc w=1/[\s^2^(Fo^2^)+(0.0964P)^2^+41.7230P] where P=(Fo^2^+2Fc^2^)/3'
_refine_ls_weighting_scheme calc
_refine_ls_wR_factor_gt 0.1732
_refine_ls_wR_factor_ref 0.1787
_reflns_number_gt 3862
_reflns_number_total 4376
_reflns_threshold_expression >2sigma(I)
_cod_data_source_file cg2001927_si_002.cif
_cod_data_source_block compound1
_cod_original_sg_symbol_H-M P-62c
_cod_database_code 4500727

loop_
_symmetry_equiv_pos_as_xyz
'x, y, z'
'-y, x-y, z'
'-x+y, -x, z'
'x-y, -y, -z'
'-x, -x+y, -z'
'y, x, -z'
'y, x, z+1/2'
'-x, -x+y, z+1/2'
'x-y, -y, z+1/2'
'x, y, -z+1/2'
'-x+y, -x, -z+1/2'
'-y, x-y, -z+1/2'

loop_
_atom_site_label
_atom_site_type_symbol
_atom_site_fract_x
_atom_site_fract_y
_atom_site_fract_z
_atom_site_U_iso_or_equiv
_atom_site_adp_type
_atom_site_occupancy
_atom_site_symmetry_multiplicity
_atom_site_calc_flag
_atom_site_refinement_flags
_atom_site_disorder_assembly
_atom_site_disorder_group
Sn1 Sn 0.86470(4) 0.54566(4) 0.295198(14) 0.0391(2) Uani 1 1 d . . .
O1 O 0.9386(5) 0.5175(5) 0.33415(18) 0.0457(15) Uani 1 1 d U A .
O2 O 0.7980(4) 0.3906(4) 0.29428(15) 0.0382(13) Uani 1 1 d U A .
O3 O 0.7759(6) 0.5242(6) 0.2500 0.0359(18) Uani 1 2 d S . .
O4 O 0.9470(6) 0.5466(6) 0.2500 0.043(2) Uani 1 2 d S . .
O5 O 0.7388(5) 0.5119(6) 0.32870(19) 0.0504(17) Uani 1 1 d . B .
C1 C 0.9053(7) 0.4201(7) 0.3429(2) 0.051(2) Uani 1 1 d DU . .
C2 C 0.897(2) 0.397(3) 0.3831(4) 0.067(8) Uiso 0.478(19) 1 d PDU A 1
C3 C 0.838(2) 0.414(2) 0.4062(5) 0.067(8) Uiso 0.478(19) 1 d PDU A 1
H3 H 0.7964 0.4356 0.3976 0.080 Uiso 0.478(19) 1 calc PR A 1
C4 C 0.844(2) 0.399(3) 0.4428(5) 0.083(8) Uiso 0.478(19) 1 d PDU A 1
H4 H 0.8105 0.4141 0.4598 0.099 Uiso 0.478(19) 1 calc PR A 1
C5 C 0.902(2) 0.360(2) 0.4536(6) 0.066(7) Uiso 0.478(19) 1 d PDU A 1
H5 H 0.9032 0.3462 0.4781 0.079 Uiso 0.478(19) 1 calc PR A 1
C6 C 0.961(2) 0.338(2) 0.4293(6) 0.080(8) Uiso 0.478(19) 1 d PDU A 1
H6 H 0.9982 0.3113 0.4373 0.096 Uiso 0.478(19) 1 calc PR A 1
C7 C 0.9579(15) 0.3616(15) 0.3930(4) 0.046(5) Uiso 0.478(19) 1 d PDU A 1
C8 C 1.0113(13) 0.3573(14) 0.3620(5) 0.039(4) Uiso 0.478(19) 1 d PDU A 1
C9 C 1.0748(17) 0.3191(18) 0.3609(7) 0.058(6) Uiso 0.478(19) 1 d PDU A 1
H9 H 1.0881 0.2919 0.3810 0.070 Uiso 0.478(19) 1 calc PR A 1
C10 C 1.1174(19) 0.3260(19) 0.3258(7) 0.063(7) Uiso 0.478(19) 1 d PDU A 1
H10 H 1.1596 0.3012 0.3228 0.075 Uiso 0.478(19) 1 calc PR A 1
C11 C 1.0980(16) 0.3688(19) 0.2954(6) 0.056(6) Uiso 0.478(19) 1 d PDU A 1
H11 H 1.1333 0.3795 0.2740 0.067 Uiso 0.478(19) 1 calc PR A 1
C12 C 1.0273(15) 0.3942(17) 0.2978(6) 0.042(5) Uiso 0.478(19) 1 d PDU A 1
H12 H 1.0078 0.4140 0.2771 0.050 Uiso 0.478(19) 1 calc PR A 1
C13 C 0.9839(14) 0.3907(16) 0.3313(5) 0.046(5) Uiso 0.478(19) 1 d PDU A 1
C2' C 0.884(2) 0.411(2) 0.3849(3) 0.054(6) Uiso 0.522(19) 1 d PDU A 2
C3' C 0.8252(18) 0.436(2) 0.4048(4) 0.060(6) Uiso 0.522(19) 1 d PDU A 2
H3' H 0.7871 0.4576 0.3931 0.073 Uiso 0.522(19) 1 calc PR A 2
C4' C 0.824(2) 0.429(2) 0.4424(5) 0.086(7) Uiso 0.522(19) 1 d PDU A 2
H4' H 0.7864 0.4483 0.4559 0.103 Uiso 0.522(19) 1 calc PR A 2
C5' C 0.877(2) 0.392(2) 0.4603(6) 0.085(8) Uiso 0.522(19) 1 d PDU A 2
H5' H 0.8727 0.3854 0.4854 0.102 Uiso 0.522(19) 1 calc PR A 2
C6' C 0.939(2) 0.365(2) 0.4406(6) 0.078(7) Uiso 0.522(19) 1 d PDU A 2
H6' H 0.9789 0.3452 0.4520 0.093 Uiso 0.522(19) 1 calc PR A 2
C7' C 0.9346(15) 0.3719(16) 0.4030(4) 0.048(5) Uiso 0.522(19) 1 d PDU A 2
C8' C 0.9921(14) 0.3545(14) 0.3769(5) 0.046(5) Uiso 0.522(19) 1 d PDU A 2
C9' C 1.0517(18) 0.3129(18) 0.3804(7) 0.071(7) Uiso 0.522(19) 1 d PDU A 2
H9' H 1.0591 0.2876 0.4022 0.086 Uiso 0.522(19) 1 calc PR A 2
C10' C 1.1010(19) 0.3121(19) 0.3476(6) 0.065(6) Uiso 0.522(19) 1 d PDU A 2
H10' H 1.1452 0.2894 0.3493 0.078 Uiso 0.522(19) 1 calc PR A 2
C11' C 1.0884(15) 0.3423(16) 0.3137(5) 0.053(5) Uiso 0.522(19) 1 d PDU A 2
H11' H 1.1186 0.3354 0.2931 0.064 Uiso 0.522(19) 1 calc PR A 2
C12' C 1.0281(15) 0.3836(17) 0.3120(6) 0.057(5) Uiso 0.522(19) 1 d PDU A 2
H12' H 1.0222 0.4116 0.2906 0.068 Uiso 0.522(19) 1 calc PR A 2
C13' C 0.9774(14) 0.3822(16) 0.3428(5) 0.049(5) Uiso 0.522(19) 1 d PDU A 2
C14 C 0.8168(7) 0.3511(7) 0.3216(3) 0.045(2) Uani 1 1 d U . .
C21 C 0.9183(12) 0.6946(11) 0.3082(4) 0.037(4) Uiso 0.59(2) 1 d PDU B 1
H21A H 0.9819 0.7328 0.2967 0.044 Uiso 0.59(2) 1 calc PR B 1
H21B H 0.8748 0.7142 0.2971 0.044 Uiso 0.59(2) 1 calc PR B 1
C22 C 0.9291(16) 0.7225(12) 0.3460(4) 0.056(5) Uiso 0.59(2) 1 d PDU B 1
H22A H 0.9807 0.7127 0.3559 0.068 Uiso 0.59(2) 1 calc PR B 1
H22B H 0.8688 0.6759 0.3582 0.068 Uiso 0.59(2) 1 calc PR B 1
C23 C 0.950(2) 0.8198(15) 0.3570(5) 0.080(7) Uiso 0.59(2) 1 d PDU B 1
H23A H 0.8986 0.8299 0.3475 0.096 Uiso 0.59(2) 1 calc PR B 1
H23B H 1.0108 0.8670 0.3451 0.096 Uiso 0.59(2) 1 calc PR B 1
C24 C 0.961(3) 0.843(2) 0.3955(6) 0.111(10) Uiso 0.59(2) 1 d PDU B 1
H24A H 0.9771 0.9102 0.3987 0.167 Uiso 0.59(2) 1 calc PR B 1
H24B H 1.0120 0.8341 0.4055 0.167 Uiso 0.59(2) 1 calc PR B 1
H24C H 0.9001 0.8007 0.4077 0.167 Uiso 0.59(2) 1 calc PR B 1
C21' C 0.9284(18) 0.7027(16) 0.2943(6) 0.037(6) Uiso 0.41(2) 1 d PDU B 2
H21C H 0.9985 0.7321 0.2904 0.045 Uiso 0.41(2) 1 calc PR B 2
H21D H 0.9016 0.7201 0.2738 0.045 Uiso 0.41(2) 1 calc PR B 2
C22' C 0.913(3) 0.745(2) 0.3270(5) 0.082(9) Uiso 0.41(2) 1 d PDU B 2
H22C H 0.9557 0.8160 0.3254 0.098 Uiso 0.41(2) 1 calc PR B 2
H22D H 0.8460 0.7332 0.3261 0.098 Uiso 0.41(2) 1 calc PR B 2
C23' C 0.927(3) 0.715(2) 0.3626(6) 0.072(9) Uiso 0.41(2) 1 d PDU B 2
H23C H 0.9925 0.7226 0.3629 0.086 Uiso 0.41(2) 1 calc PR B 2
H23D H 0.8810 0.6455 0.3650 0.086 Uiso 0.41(2) 1 calc PR B 2
C24' C 0.918(6) 0.764(5) 0.3948(8) 0.19(3) Uiso 0.41(2) 1 d PDU B 2
H24D H 0.9293 0.7352 0.4161 0.287 Uiso 0.41(2) 1 calc PR B 2
H24E H 0.8536 0.7553 0.3957 0.287 Uiso 0.41(2) 1 calc PR B 2
H24F H 0.9660 0.8322 0.3938 0.287 Uiso 0.41(2) 1 calc PR B 2
O1S O 0.1266(6) 0.6437(7) 0.3456(3) 0.078(2) Uani 1 1 d DU . .
C1S C 0.1524(8) 0.6719(9) 0.3814(3) 0.074(3) Uiso 1 1 d DU . .
C2S C 0.2497(10) 0.7357(11) 0.3889(3) 0.076(3) Uiso 1 1 d DU . .
H2S H 0.2956 0.7568 0.3702 0.091 Uiso 1 1 calc R . .
C3S C 0.2796(14) 0.7683(15) 0.4234(4) 0.108(5) Uiso 1 1 d DU . .
H3S H 0.3451 0.8110 0.4290 0.130 Uiso 1 1 calc R . .
C4S C 0.2080(11) 0.7347(14) 0.4492(5) 0.104(5) Uiso 1 1 d DU . .
C5S C 0.1061(14) 0.6715(16) 0.4435(4) 0.123(6) Uiso 1 1 d DU . .
H5S H 0.0590 0.6530 0.4617 0.147 Uiso 1 1 calc R . .
C6S C 0.0851(10) 0.6407(11) 0.4080(3) 0.079(4) Uiso 1 1 d DU . .
H6S H 0.0204 0.5956 0.4021 0.094 Uiso 1 1 calc R . .
F1 F 0.2340(14) 0.7699(16) 0.4843(5) 0.205(7) Uiso 1 1 d DU . .
O1W O 0.131(2) 0.666(2) 0.2667(7) 0.147(10) Uiso 0.50 1 d P . .
C100 C 1.0000 1.0000 0.2635(13) 0.100(19) Uiso 0.50 3 d SP . .
Cl1 Cl 0.8830(6) 0.9104(6) 0.2500 0.140(3) Uani 1 2 d S . .

loop_
_atom_site_aniso_label
_atom_site_aniso_U_11
_atom_site_aniso_U_22
_atom_site_aniso_U_33
_atom_site_aniso_U_23
_atom_site_aniso_U_13
_atom_site_aniso_U_12
Sn1 0.0232(3) 0.0219(3) 0.0719(4) -0.0077(2) -0.0067(2) 0.0110(3)
O1 0.030(4) 0.031(4) 0.075(4) -0.006(3) -0.014(3) 0.014(3)
O2 0.026(3) 0.014(2) 0.064(3) -0.005(2) -0.007(3) 0.002(2)
O3 0.017(4) 0.024(4) 0.070(5) 0.000 0.000 0.013(4)
O4 0.016(4) 0.030(5) 0.080(6) 0.000 0.000 0.010(4)
O5 0.030(4) 0.040(4) 0.079(5) -0.012(3) -0.006(3) 0.016(3)
C1 0.041(6) 0.031(5) 0.077(6) -0.007(4) -0.013(5) 0.014(4)
C14 0.030(5) 0.030(5) 0.084(6) -0.003(4) -0.003(4) 0.021(4)
O1S 0.036(5) 0.076(6) 0.111(6) -0.021(4) -0.014(4) 0.022(4)
Cl1 0.083(5) 0.090(5) 0.240(8) 0.000 0.000 0.038(4)

loop_
_atom_type_symbol
_atom_type_description
_atom_type_scat_dispersion_real
_atom_type_scat_dispersion_imag
_atom_type_scat_source
C C 0.0033 0.0016 'International Tables Vol C Tables 4.2.6.8 and 6.1.1.4'
H H 0.0000 0.0000 'International Tables Vol C Tables 4.2.6.8 and 6.1.1.4'
O O 0.0106 0.0060 'International Tables Vol C Tables 4.2.6.8 and 6.1.1.4'
F F 0.0171 0.0103 'International Tables Vol C Tables 4.2.6.8 and 6.1.1.4'
Sn Sn -0.6537 1.4246 'International Tables Vol C Tables 4.2.6.8 and 6.1.1.4'
Cl Cl 0.1484 0.1585 'International Tables Vol C Tables 4.2.6.8 and 6.1.1.4'

loop_
_geom_angle_atom_site_label_1
_geom_angle_atom_site_label_2
_geom_angle_atom_site_label_3
_geom_angle
_geom_angle_site_symmetry_1
_geom_angle_site_symmetry_3
O1 Sn1 O3 159.6(3) . .
O1 Sn1 O4 98.2(3) . .
O3 Sn1 O4 74.4(2) . .
O1 Sn1 C21 97.3(5) . .
O3 Sn1 C21 102.9(5) . .
O4 Sn1 C21 105.6(5) . .
O1 Sn1 O2 76.6(2) . .
O3 Sn1 O2 84.0(3) . .
O4 Sn1 O2 86.8(3) . .
C21 Sn1 O2 167.0(5) . .
O1 Sn1 C21' 105.8(6) . .
O3 Sn1 C21' 93.7(6) . .
O4 Sn1 C21' 92.8(6) . .
C21 Sn1 C21' 14.3(5) . .
O2 Sn1 C21' 177.6(6) . .
O1 Sn1 O5 95.6(3) . .
O3 Sn1 O5 87.6(2) . .
O4 Sn1 O5 159.7(3) . .
C21 Sn1 O5 87.2(5) . .
O2 Sn1 O5 82.0(3) . .
C21' Sn1 O5 97.7(7) . .
C1 O1 Sn1 117.7(6) . .
C14 O2 Sn1 116.1(6) . .
Sn1 O3 Sn1 105.6(3) . 10
Sn1 O4 Sn1 104.5(4) 10 .
C14 O5 Sn1 130.7(7) 2_655 .
O1 C1 C14 112.3(8) . .
O1 C1 C2 115.6(16) . .
C14 C1 C2 113.7(17) . .
O1 C1 C13' 119.3(11) . .
C14 C1 C13' 108.8(10) . .
C2 C1 C13' 84.6(14) . .
O1 C1 C2' 106.0(12) . .
C14 C1 C2' 111.8(13) . .
C2 C1 C2' 13.6(9) . .
C13' C1 C2' 97.8(14) . .
O1 C1 C13 110.0(11) . .
C14 C1 C13 103.2(10) . .
C2 C1 C13 100.7(14) . .
C13' C1 C13 16.2(6) . .
C2' C1 C13 113.8(14) . .
C3 C2 C7 125.8(14) . .
C3 C2 C1 123.2(16) . .
C7 C2 C1 110.9(14) . .
C2 C3 C4 117(2) . .
C3 C4 C5 119(2) . .
C4 C5 C6 124.3(18) . .
C7 C6 C5 115.3(19) . .
C2 C7 C6 118.8(16) . .
C2 C7 C8 110.4(11) . .
C6 C7 C8 130.8(15) . .
C13 C8 C9 123.9(16) . .
C13 C8 C7 109.0(11) . .
C9 C8 C7 126.9(14) . .
C8 C9 C10 113.5(18) . .
C11 C10 C9 123.0(17) . .
C12 C11 C10 119.4(19) . .
C11 C12 C13 120.1(18) . .
C12 C13 C8 119.4(13) . .
C12 C13 C1 131.7(15) . .
C8 C13 C1 108.9(13) . .
C3' C2' C7' 119.0(13) . .
C3' C2' C1 129.7(15) . .
C7' C2' C1 111.3(13) . .
C2' C3' C4' 119(2) . .
C3' C4' C5' 121(2) . .
C4' C5' C6' 121.3(18) . .
C7' C6' C5' 114.3(18) . .
C6' C7' C2' 124.7(17) . .
C6' C7' C8' 126.2(15) . .
C2' C7' C8' 108.5(11) . .
C13' C8' C9' 119.4(16) . .
C13' C8' C7' 109.1(11) . .
C9' C8' C7' 131.5(14) . .
C8' C9' C10' 114.7(18) . .
C11' C10' C9' 125.7(18) . .
C10' C11' C12' 116.7(18) . .
C13' C12' C11' 118.6(18) . .
C12' C13' C8' 124.3(14) . .
C12' C13' C1 122.3(14) . .
C8' C13' C1 113.3(13) . .
O5 C14 O2 125.3(9) 3_665 .
O5 C14 C1 119.7(9) 3_665 .
O2 C14 C1 114.6(9) . .
C22 C21 Sn1 118.5(11) . .
C21 C22 C23 121.2(15) . .
C22 C23 C24 118.4(17) . .
C22' C21' Sn1 115.4(18) . .
C23' C22' C21' 120.1(18) . .
C22' C23' C24' 119.2(19) . .
C6S C1S C2S 120.5(12) . .
C6S C1S O1S 121.8(10) . .
C2S C1S O1S 117.7(9) . .
C3S C2S C1S 120.6(13) . .
C4S C3S C2S 116.2(16) . .
C3S C4S F1 118.3(15) . .
C3S C4S C5S 126.5(18) . .
F1 C4S C5S 115.1(14) . .
C6S C5S C4S 112.1(16) . .
C1S C6S C5S 123.9(14) . .
C100 C100 Cl1 73.4(15) 10 .
C100 C100 Cl1 73.4(15) 10 2_765
Cl1 C100 Cl1 112.2(13) . 2_765
C100 C100 Cl1 73.4(15) 10 3_675
Cl1 C100 Cl1 112.2(13) . 3_675
Cl1 C100 Cl1 112.2(13) 2_765 3_675
C100 Cl1 C100 33(3) . 10

loop_
_geom_bond_atom_site_label_1
_geom_bond_atom_site_label_2
_geom_bond_distance
_geom_bond_site_symmetry_2
Sn1 O1 2.030(6) .
Sn1 O3 2.090(5) .
Sn1 O4 2.105(5) .
Sn1 C21 2.112(14) .
Sn1 O2 2.121(5) .
Sn1 C21' 2.15(2) .
Sn1 O5 2.163(7) .
O1 C1 1.389(12) .
O2 C14 1.290(11) .
O3 Sn1 2.090(5) 10
O4 Sn1 2.105(5) 10
O5 C14 1.254(12) 2_655
C1 C14 1.493(14) .
C1 C2 1.511(15) .
C1 C13' 1.523(15) .
C1 C2' 1.575(14) .
C1 C13 1.581(15) .
C2 C3 1.38(2) .
C2 C7 1.39(2) .
C3 C4 1.384(19) .
C4 C5 1.39(3) .
C5 C6 1.44(3) .
C6 C7 1.39(2) .
C7 C8 1.44(3) .
C8 C13 1.401(19) .
C8 C9 1.40(2) .
C9 C10 1.44(3) .
C10 C11 1.42(2) .
C11 C12 1.361(18) .
C12 C13 1.40(2) .
C2' C3' 1.38(2) .
C2' C7' 1.398(19) .
C3' C4' 1.390(19) .
C4' C5' 1.40(3) .
C5' C6' 1.44(3) .
C6' C7' 1.39(2) .
C7' C8' 1.44(3) .
C8' C13' 1.385(19) .
C8' C9' 1.39(2) .
C9' C10' 1.44(2) .
C10' C11' 1.38(2) .
C11' C12' 1.394(18) .
C12' C13' 1.38(2) .
C14 O5 1.254(12) 3_665
C21 C22 1.445(14) .
C22 C23 1.451(14) .
C23 C24 1.455(14) .
C21' C22' 1.456(15) .
C22' C23' 1.455(15) .
C23' C24' 1.456(15) .
O1S C1S 1.385(15) .
C1S C6S 1.344(14) .
C1S C2S 1.375(14) .
C2S C3S 1.365(17) .
C3S C4S 1.364(17) .
C4S F1 1.39(2) .
C4S C5S 1.417(18) .
C5S C6S 1.377(18) .
O1W O1W 1.23(5) 10
C100 C100 1.00(9) 10
C100 Cl1 1.741(15) .
C100 Cl1 1.741(15) 2_765
C100 Cl1 1.741(15) 3_675
Cl1 C100 1.741(15) 10
